data_7156669
loop_
_publ_author_name
'Lewis, James E. M.'

_publ_section_title
;
 Self-templated synthesis of amide catenanes and formation of a catenane
 coordination polymer.
;
_journal_issue 9
_journal_name_full 'Organic &amp; biomolecular chemistry'
_journal_page_first 2442
_journal_page_last 2447
_journal_paper_doi 10.1039/c9ob00107g
_journal_volume 17
_journal_year 2019
_chemical_formula_moiety '2(C29 H33 N3 O7), 6.25(H2 O)'
_chemical_formula_sum 'C58 H78.5 N6 O20.25'
_chemical_formula_weight 1183.76
_space_group_crystal_system triclinic
_space_group_IT_number 2
_space_group_name_Hall '-P 1'
_space_group_name_H-M_alt 'P -1'
_symmetry_space_group_name_Hall '-P 1'
_symmetry_space_group_name_H-M 'P -1'
_atom_sites_solution_hydrogens mixed
_audit_creation_method SHELXL-2017/1
_audit_update_record
;
2019-02-01 deposited with the CCDC.
2019-02-05 downloaded from the CCDC.
;
_cell_angle_alpha 90.033(3)
_cell_angle_beta 100.915(4)
_cell_angle_gamma 105.148(4)
_cell_formula_units_Z 2
_cell_length_a 13.3255(6)
_cell_length_b 13.5278(6)
_cell_length_c 17.7443(8)
_cell_measurement_reflns_used 4722
_cell_measurement_temperature 173(2)
_cell_measurement_theta_max 27.5960
_cell_measurement_theta_min 2.7810
_cell_volume 3027.4(2)
_computing_cell_refinement 'CrysAlisPro, Rigaku OD'
_computing_data_collection 'CrysAlisPro, Rigaku OD'
_computing_data_reduction 'CrysAlisPro, Rigaku OD'
_computing_molecular_graphics 'Bruker SHELXTL'
_computing_publication_material 'CIFTAB-2014 (Sheldrick, 2017)'
_computing_structure_refinement 'SHELXL-2017/1 (Sheldrick, 2017)'
_computing_structure_solution 'SHELXS-2014 (Sheldrick, 2017)'
_diffrn_ambient_temperature 173(2)
_diffrn_detector_area_resol_mean 16.0382
_diffrn_measured_fraction_theta_full 0.986
_diffrn_measured_fraction_theta_max 0.800
_diffrn_measurement_device_type 'Agilent Xcalibur 3 E'
_diffrn_measurement_method 'omega scans'
_diffrn_radiation_type MoK\a
_diffrn_radiation_wavelength 0.71073
_diffrn_reflns_av_R_equivalents 0.0207
_diffrn_reflns_av_unetI/netI 0.0507
_diffrn_reflns_Laue_measured_fraction_full 0.986
_diffrn_reflns_Laue_measured_fraction_max 0.800
_diffrn_reflns_limit_h_max 12
_diffrn_reflns_limit_h_min -17
_diffrn_reflns_limit_k_max 17
_diffrn_reflns_limit_k_min -16
_diffrn_reflns_limit_l_max 22
_diffrn_reflns_limit_l_min -22
_diffrn_reflns_number 17387
_diffrn_reflns_point_group_measured_fraction_full 0.986
_diffrn_reflns_point_group_measured_fraction_max 0.800
_diffrn_reflns_theta_full 25.242
_diffrn_reflns_theta_max 28.195
_diffrn_reflns_theta_min 2.570
_diffrn_source 'Enhance (Mo) X-ray Source'
_exptl_absorpt_coefficient_mu 0.099
_exptl_absorpt_correction_T_max 0.978
_exptl_absorpt_correction_T_min 0.953
_exptl_absorpt_correction_type analytical
_exptl_absorpt_process_details
; 
CrysAlisPro 1.171.38.46 (Rigaku Oxford Diffraction, 2015) 
Analytical numeric absorption correction using a multifaceted crystal 
model based on expressions derived by R.C. Clark & J.S. Reid. 
(Clark, R. C. & Reid, J. S. (1995). Acta Cryst. A51, 887-897) 
Empirical absorption correction using spherical harmonics, 
implemented in SCALE3 ABSPACK scaling algorithm. 
;
_exptl_crystal_colour Colourless
_exptl_crystal_density_diffrn 1.299
_exptl_crystal_description block
_exptl_crystal_F_000 1261
_exptl_crystal_size_max 0.637
_exptl_crystal_size_mid 0.577
_exptl_crystal_size_min 0.276
_refine_diff_density_max 0.354
_refine_diff_density_min -0.208
_refine_diff_density_rms 0.044
_refine_ls_extinction_coef 0.0028(4)
_refine_ls_extinction_expression Fc^*^=kFc[1+0.001xFc^2^\l^3^/sin(2\q)]^-1/4^
_refine_ls_extinction_method 'SHELXL-2017/1 (Sheldrick 2017)'
_refine_ls_goodness_of_fit_ref 1.021
_refine_ls_hydrogen_treatment mixed
_refine_ls_matrix_type full
_refine_ls_number_parameters 835
_refine_ls_number_reflns 11912
_refine_ls_number_restraints 48
_refine_ls_restrained_S_all 1.047
_refine_ls_R_factor_all 0.0729
_refine_ls_R_factor_gt 0.0468
_refine_ls_shift/su_max 0.003
_refine_ls_shift/su_mean 0.000
_refine_ls_structure_factor_coef Fsqd
_refine_ls_weighting_details 'w=1/[\s^2^(Fo^2^)+(0.0402P)^2^+0.8550P] where P=(Fo^2^+2Fc^2^)/3'
_refine_ls_weighting_scheme calc
_refine_ls_wR_factor_gt 0.0975
_refine_ls_wR_factor_ref 0.1109
_reflns_Friedel_coverage 0.000
_reflns_number_gt 8665
_reflns_number_total 11912
_reflns_threshold_expression 'I > 2\s(I)'
_cod_data_source_file c9ob00107g2.cif
_cod_data_source_block 4g
_cod_depositor_comments 'Adding full bibliography for 7156668--7156670.cif.'
_cod_original_formula_sum 'C58 H78.50 N6 O20.25'
_cod_database_code 7156669
_shelx_shelxl_version_number 2017/1
_shelx_space_group_comment
; 
The symmetry employed for this shelxl refinement is uniquely defined 
by the following loop, which should always be used as a source of 
symmetry information in preference to the above space-group names. 
They are only intended as comments. 
;

loop_
_space_group_symop_operation_xyz
'x, y, z'
'-x, -y, -z'

loop_
_atom_site_label
_atom_site_type_symbol
_atom_site_fract_x
_atom_site_fract_y
_atom_site_fract_z
_atom_site_U_iso_or_equiv
_atom_site_adp_type
_atom_site_occupancy
_atom_site_site_symmetry_order
_atom_site_calc_flag
_atom_site_refinement_flags_posn
_atom_site_refinement_flags_adp
_atom_site_refinement_flags_occupancy
_atom_site_disorder_assembly
_atom_site_disorder_group
N1 N 0.86346(13) 0.83375(12) 0.47807(9) 0.0295(4) Uani 1 1 d . . . . .
C2 C 0.91773(15) 0.84781(14) 0.55028(11) 0.0264(4) Uani 1 1 d . . . . .
H2A H 0.991974 0.878398 0.558665 0.032 Uiso 1 1 calc R U . . .
C3 C 0.87186(14) 0.82025(13) 0.61408(10) 0.0239(4) Uani 1 1 d . . . . .
C4 C 0.76302(14) 0.77802(13) 0.60195(10) 0.0236(4) Uani 1 1 d . . . . .
H4A H 0.728729 0.758984 0.644094 0.028 Uiso 1 1 calc R U . . .
C5 C 0.70502(14) 0.76402(14) 0.52715(10) 0.0258(4) Uani 1 1 d . . . . .
C6 C 0.75883(15) 0.79159(14) 0.46712(11) 0.0292(4) Uani 1 1 d . . . . .
H6A H 0.719337 0.779889 0.415926 0.035 Uiso 1 1 calc R U . . .
C7 C 0.94085(14) 0.84090(14) 0.69200(10) 0.0247(4) Uani 1 1 d . . . . .
O7 O 1.01680(10) 0.91828(10) 0.70670(8) 0.0333(3) Uani 1 1 d . . . . .
N8 N 0.91698(12) 0.77230(11) 0.74397(9) 0.0304(4) Uani 1 1 d D . . . .
H8 H 0.8601(4) 0.7180(4) 0.7311(10) 0.051(7) Uiso 1 1 d D . . . .
C9 C 0.97976(18) 0.78782(16) 0.82231(12) 0.0438(5) Uani 1 1 d . . . . .
H9A H 0.973157 0.850977 0.846815 0.053 Uiso 1 1 calc R U . . .
H9B H 1.055418 0.796927 0.820497 0.053 Uiso 1 1 calc R U . . .
C10 C 0.94320(15) 0.69799(15) 0.86963(11) 0.0308(4) Uani 1 1 d . . . . .
C11 C 0.95230(15) 0.60130(15) 0.85151(11) 0.0308(4) Uani 1 1 d . . . . .
H11A H 0.984181 0.592438 0.809312 0.037 Uiso 1 1 calc R U . . .
C12 C 0.91617(14) 0.51728(14) 0.89324(10) 0.0270(4) Uani 1 1 d . . . . .
H12A H 0.922862 0.451737 0.879543 0.032 Uiso 1 1 calc R U . . .
C13 C 0.87005(14) 0.52992(14) 0.95534(10) 0.0240(4) Uani 1 1 d . . . . .
C14 C 0.86271(15) 0.62665(14) 0.97570(11) 0.0288(4) Uani 1 1 d . . . . .
H14A H 0.833188 0.636064 1.019015 0.035 Uiso 1 1 calc R U . . .
C15 C 0.89852(15) 0.70932(15) 0.93272(11) 0.0322(5) Uani 1 1 d . . . . .
H15A H 0.892413 0.775005 0.946653 0.039 Uiso 1 1 calc R U . . .
O16 O 0.82993(10) 0.45234(9) 0.99988(7) 0.0279(3) Uani 1 1 d . . . . .
C17 C 0.83860(14) 0.35216(13) 0.98211(11) 0.0259(4) Uani 1 1 d . . . . .
H17A H 0.914134 0.352627 0.988311 0.031 Uiso 1 1 calc R U . . .
H17B H 0.803213 0.330001 0.928268 0.031 Uiso 1 1 calc R U . . .
C18 C 0.78641(14) 0.28010(14) 1.03615(11) 0.0274(4) Uani 1 1 d . . . . .
H18A H 0.808529 0.215701 1.036112 0.033 Uiso 1 1 calc R U . . .
H18B H 0.807883 0.311704 1.089066 0.033 Uiso 1 1 calc R U . . .
O19 O 0.67398(9) 0.25865(10) 1.01155(7) 0.0278(3) Uani 1 1 d . . . . .
C20 C 0.61646(14) 0.20044(15) 1.06437(11) 0.0301(4) Uani 1 1 d . . . . .
H20A H 0.632838 0.239660 1.114309 0.036 Uiso 1 1 calc R U . . .
H20B H 0.636609 0.135321 1.073068 0.036 Uiso 1 1 calc R U . . .
C21 C 0.50057(15) 0.17886(15) 1.03047(12) 0.0335(5) Uani 1 1 d . . . . .
H21A H 0.485731 0.147042 0.977885 0.040 Uiso 1 1 calc R U . . .
H21B H 0.458748 0.130809 1.062195 0.040 Uiso 1 1 calc R U . . .
O22 O 0.47209(10) 0.27287(11) 1.02826(8) 0.0393(4) Uani 1 1 d . . . . .
C23 C 0.38205(16) 0.27403(16) 0.97161(13) 0.0402(5) Uani 1 1 d . . . . .
H23A H 0.316120 0.240561 0.989764 0.048 Uiso 1 1 calc R U . . .
H23B H 0.382756 0.237320 0.923516 0.048 Uiso 1 1 calc R U . . .
C24 C 0.38846(16) 0.38498(16) 0.95830(12) 0.0401(5) Uani 1 1 d . . . . .
H24A H 0.381245 0.419647 1.005370 0.048 Uiso 1 1 calc R U . . .
H24B H 0.458007 0.419655 0.945717 0.048 Uiso 1 1 calc R U . . .
O25 O 0.30524(10) 0.39093(10) 0.89629(7) 0.0336(3) Uani 1 1 d . . . . .
C26 C 0.31241(16) 0.49461(15) 0.87600(12) 0.0350(5) Uani 1 1 d . . . . .
H26A H 0.375013 0.521554 0.852284 0.042 Uiso 1 1 calc R U . . .
H26B H 0.319337 0.538716 0.922256 0.042 Uiso 1 1 calc R U . . .
C27 C 0.21195(16) 0.49349(16) 0.81962(12) 0.0360(5) Uani 1 1 d . . . . .
H27A H 0.201337 0.442538 0.776801 0.043 Uiso 1 1 calc R U . . .
H27B H 0.150645 0.472855 0.845535 0.043 Uiso 1 1 calc R U . . .
O28 O 0.21723(11) 0.59215(11) 0.78989(8) 0.0389(3) Uani 1 1 d . . . . .
C29 C 0.27338(14) 0.62181(15) 0.73192(11) 0.0291(4) Uani 1 1 d . . . . .
C30 C 0.28095(15) 0.72122(15) 0.71110(12) 0.0342(5) Uani 1 1 d . . . . .
H30A H 0.251797 0.764351 0.737736 0.041 Uiso 1 1 calc R U . . .
C31 C 0.33083(15) 0.75795(16) 0.65164(12) 0.0347(5) Uani 1 1 d . . . . .
H31A H 0.336620 0.826938 0.638314 0.042 Uiso 1 1 calc R U . . .
C32 C 0.37275(14) 0.69671(15) 0.61080(11) 0.0305(4) Uani 1 1 d . . . . .
C33 C 0.36670(15) 0.59785(16) 0.63333(11) 0.0333(5) Uani 1 1 d . . . . .
H33A H 0.396623 0.555123 0.606969 0.040 Uiso 1 1 calc R U . . .
C34 C 0.31755(14) 0.55956(15) 0.69399(11) 0.0315(4) Uani 1 1 d . . . . .
H34A H 0.314418 0.491619 0.709077 0.038 Uiso 1 1 calc R U . . .
C35 C 0.42091(15) 0.73733(18) 0.54274(12) 0.0407(5) Uani 1 1 d . . . . .
H35A H 0.390667 0.686458 0.498767 0.049 Uiso 1 1 calc R U . . .
H35B H 0.400585 0.801042 0.527970 0.049 Uiso 1 1 calc R U . . .
N36 N 0.53607(12) 0.75906(12) 0.55693(9) 0.0320(4) Uani 1 1 d D . . . .
H36 H 0.5730(9) 0.8089(4) 0.5929(3) 0.039(6) Uiso 1 1 d D . . . .
C37 C 0.58684(15) 0.72489(14) 0.50889(11) 0.0296(4) Uani 1 1 d . . . . .
O37 O 0.54130(12) 0.66570(12) 0.45311(8) 0.0496(4) Uani 1 1 d . . . . .
N41 N 1.04453(12) 0.91874(13) 0.08588(9) 0.0331(4) Uani 1 1 d . . . . .
C42 C 0.95795(14) 0.94725(15) 0.09345(10) 0.0277(4) Uani 1 1 d . . . . .
H42A H 0.938021 0.996827 0.060203 0.033 Uiso 1 1 calc R U . . .
C43 C 0.89511(13) 0.90916(13) 0.14675(10) 0.0227(4) Uani 1 1 d . . . . .
C44 C 0.92534(14) 0.83734(13) 0.19569(10) 0.0242(4) Uani 1 1 d . . . . .
H44A H 0.885135 0.809748 0.233281 0.029 Uiso 1 1 calc R U . . .
C45 C 1.01500(14) 0.80633(14) 0.18905(10) 0.0250(4) Uani 1 1 d . . . . .
C46 C 1.07074(15) 0.84870(15) 0.13286(11) 0.0315(5) Uani 1 1 d . . . . .
H46A H 1.131135 0.826412 0.127613 0.038 Uiso 1 1 calc R U . . .
C47 C 0.80336(14) 0.95305(14) 0.15065(10) 0.0239(4) Uani 1 1 d . . . . .
O47 O 0.78874(10) 1.02397(10) 0.10942(7) 0.0345(3) Uani 1 1 d . . . . .
N48 N 0.74279(11) 0.91484(11) 0.20058(8) 0.0266(4) Uani 1 1 d D . . . .
H48 H 0.7492(8) 0.8570(3) 0.2237(4) 0.032(5) Uiso 1 1 d D . . . .
C49 C 0.65577(15) 0.95539(16) 0.21407(11) 0.0324(5) Uani 1 1 d . . . . .
H49A H 0.587367 0.907506 0.189617 0.039 Uiso 1 1 calc R U . . .
H49B H 0.660898 1.022007 0.189901 0.039 Uiso 1 1 calc R U . . .
C50 C 0.65811(14) 0.96994(14) 0.29867(10) 0.0254(4) Uani 1 1 d . . . . .
C51 C 0.75192(14) 1.01189(14) 0.35010(11) 0.0273(4) Uani 1 1 d . . . . .
H51A H 0.816407 1.031047 0.331682 0.033 Uiso 1 1 calc R U . . .
C52 C 0.75432(14) 1.02673(14) 0.42783(11) 0.0266(4) Uani 1 1 d . . . . .
H52A H 0.819671 1.055704 0.462102 0.032 Uiso 1 1 calc R U . . .
C53 C 0.66046(14) 0.99890(14) 0.45508(10) 0.0248(4) Uani 1 1 d . . . . .
C54 C 0.56576(14) 0.95779(15) 0.40474(11) 0.0295(4) Uani 1 1 d . . . . .
H54A H 0.501247 0.939627 0.423171 0.035 Uiso 1 1 calc R U . . .
C55 C 0.56485(14) 0.94301(15) 0.32720(11) 0.0286(4) Uani 1 1 d . . . . .
H55A H 0.499431 0.914019 0.293014 0.034 Uiso 1 1 calc R U . . .
O56 O 0.65391(9) 1.00961(10) 0.53101(7) 0.0317(3) Uani 1 1 d . . . . .
C57 C 0.75179(15) 1.03886(15) 0.58487(11) 0.0311(4) Uani 1 1 d . . . . .
H57A H 0.792239 1.108663 0.575279 0.037 Uiso 1 1 calc R U . . .
H57B H 0.794961 0.990834 0.579206 0.037 Uiso 1 1 calc R U . . .
C58 C 0.72901(17) 1.03685(16) 0.66446(11) 0.0374(5) Uani 1 1 d . . . . .
H58A H 0.796238 1.062268 0.702170 0.045 Uiso 1 1 calc R U . . .
H58B H 0.683347 1.082805 0.669098 0.045 Uiso 1 1 calc R U . . .
O59 O 0.67748(11) 0.93576(11) 0.68098(7) 0.0377(3) Uani 1 1 d . . . . .
C60 C 0.6770(2) 0.92922(19) 0.76121(12) 0.0504(6) Uani 1 1 d D . . . .
H60A H 0.646916 0.982970 0.778282 0.061 Uiso 1 1 calc R U . . .
H60B H 0.750793 0.941679 0.790154 0.061 Uiso 1 1 calc R U . . .
C61 C 0.6143(2) 0.8279(2) 0.77815(14) 0.0605(7) Uani 1 1 d D . . . .
H61A H 0.599815 0.830242 0.830733 0.073 Uiso 0.838(6) 1 calc R U P A 1
H61B H 0.545608 0.808280 0.741411 0.073 Uiso 0.838(6) 1 calc R U P A 1
H61C H 0.638284 0.819884 0.833569 0.073 Uiso 0.162(6) 1 calc R U P A 2
H61D H 0.540208 0.832382 0.771756 0.073 Uiso 0.162(6) 1 calc R U P A 2
O62 O 0.67382(17) 0.75252(14) 0.77178(11) 0.0390(7) Uani 0.838(6) 1 d D U P A 1
C63 C 0.6111(2) 0.6530(2) 0.77915(18) 0.0442(8) Uani 0.838(6) 1 d D U P A 1
H63A H 0.547387 0.636631 0.737522 0.053 Uiso 0.838(6) 1 calc R U P A 1
H63B H 0.587503 0.649635 0.828954 0.053 Uiso 0.838(6) 1 calc R U P A 1
O62' O 0.6099(10) 0.7413(6) 0.7429(6) 0.041(3) Uiso 0.162(6) 1 d D U P A 2
C63' C 0.6631(18) 0.6839(12) 0.8032(10) 0.059(5) Uiso 0.162(6) 1 d D U P A 2
H63C H 0.623464 0.673110 0.845699 0.071 Uiso 0.162(6) 1 calc R U P A 2
H63D H 0.735457 0.727148 0.824309 0.071 Uiso 0.162(6) 1 calc R U P A 2
C64 C 0.67153(18) 0.57888(18) 0.77505(13) 0.0468(6) Uani 1 1 d D . . . .
H64A H 0.729171 0.588992 0.820954 0.056 Uiso 0.838(6) 1 calc R U P A 1
H64B H 0.624745 0.508636 0.774586 0.056 Uiso 0.838(6) 1 calc R U P A 1
H64C H 0.717043 0.551323 0.815715 0.056 Uiso 0.162(6) 1 calc R U P A 2
H64D H 0.600286 0.529843 0.763878 0.056 Uiso 0.162(6) 1 calc R U P A 2
O65 O 0.71569(11) 0.59021(11) 0.70738(8) 0.0429(4) Uani 1 1 d D . . . .
C66 C 0.72926(18) 0.49736(16) 0.67859(13) 0.0425(5) Uani 1 1 d . . . . .
H66A H 0.661704 0.442880 0.671712 0.051 Uiso 1 1 calc R U . . .
H66B H 0.783471 0.474694 0.715414 0.051 Uiso 1 1 calc R U . . .
C67 C 0.76355(16) 0.51600(15) 0.60341(12) 0.0366(5) Uani 1 1 d . . . . .
H67A H 0.757421 0.449903 0.576537 0.044 Uiso 1 1 calc R U . . .
H67B H 0.717848 0.552530 0.570428 0.044 Uiso 1 1 calc R U . . .
O68 O 0.87121(10) 0.57655(10) 0.61776(8) 0.0349(3) Uani 1 1 d . . . . .
C69 C 0.91828(16) 0.60005(14) 0.55493(11) 0.0297(4) Uani 1 1 d . . . . .
C70 C 0.86566(17) 0.57652(16) 0.47983(12) 0.0394(5) Uani 1 1 d . . . . .
H70A H 0.792027 0.542803 0.468614 0.047 Uiso 1 1 calc R U . . .
C71 C 0.92072(17) 0.60227(16) 0.42097(12) 0.0401(5) Uani 1 1 d . . . . .
H71A H 0.883689 0.586119 0.369350 0.048 Uiso 1 1 calc R U . . .
C72 C 1.02764(15) 0.65065(14) 0.43473(11) 0.0301(4) Uani 1 1 d . . . . .
C73 C 1.07854(16) 0.67501(16) 0.51051(12) 0.0357(5) Uani 1 1 d . . . . .
H73A H 1.151948 0.709633 0.521626 0.043 Uiso 1 1 calc R U . . .
C74 C 1.02515(15) 0.65016(15) 0.57051(12) 0.0352(5) Uani 1 1 d . . . . .
H74A H 1.061756 0.667454 0.622129 0.042 Uiso 1 1 calc R U . . .
C75 C 1.08615(16) 0.67086(16) 0.36936(11) 0.0354(5) Uani 1 1 d . . . . .
H75A H 1.161488 0.706270 0.389897 0.042 Uiso 1 1 calc R U . . .
H75B H 1.083438 0.604656 0.344146 0.042 Uiso 1 1 calc R U . . .
N76 N 1.04146(12) 0.73350(11) 0.31244(9) 0.0309(4) Uani 1 1 d D . . . .
H76 H 1.0189(4) 0.7846(3) 0.3300(4) 0.041(6) Uiso 1 1 d D . . . .
C77 C 1.05936(14) 0.73443(14) 0.24117(11) 0.0271(4) Uani 1 1 d . . . . .
O77 O 1.11153(11) 0.68188(10) 0.21803(8) 0.0377(4) Uani 1 1 d . . . . .
O80 O 0.99128(10) 0.90178(10) 0.37234(7) 0.0342(3) Uani 1 1 d D . . . .
H80A H 0.9415(3) 0.8837(14) 0.4014(2) 0.057(7) Uiso 1 1 d D . . . .
H80B H 0.9828(8) 0.9600(3) 0.3508(4) 0.063(8) Uiso 1 1 d D . . . .
O81 O 0.70703(11) 0.70879(11) 0.25010(8) 0.0404(4) Uani 1 1 d D . . . .
H81A H 0.6451(2) 0.7005(13) 0.2657(3) 0.051(7) Uiso 1 1 d D . . . .
H81B H 0.6941(17) 0.6822(6) 0.20162(18) 0.093(10) Uiso 1 1 d D . . . .
O82 O 0.51802(11) 0.66947(12) 0.29449(8) 0.0486(4) Uani 1 1 d D . . . .
H82A H 0.5263(18) 0.6676(17) 0.34595(13) 0.078(9) Uiso 1 1 d D . . . .
H82B H 0.4644(3) 0.6953(4) 0.2726(6) 0.108(12) Uiso 1 1 d D . . . .
O83 O 0.33904(12) 0.74357(13) 0.23896(10) 0.0600(5) Uani 1 1 d D . . . .
H83A H 0.2695(2) 0.7151(12) 0.2372(9) 0.092(10) Uiso 1 1 d D . . . .
H83B H 0.3482(15) 0.7895(3) 0.2025(2) 0.066(8) Uiso 1 1 d D . . . .
O84 O 0.36831(12) 0.87505(11) 0.12064(8) 0.0462(4) Uani 1 1 d D . . . .
H84A H 0.3601(10) 0.8295(4) 0.0815(2) 0.080(9) Uiso 1 1 d D . . . .
H84B H 0.3337(4) 0.9202(3) 0.0992(5) 0.080(10) Uiso 1 1 d D . . . .
O85 O 0.25260(10) 1.00581(12) 0.04956(7) 0.0435(4) Uani 1 1 d D . . . .
H85A H 0.2461(14) 0.9985(16) -0.00170(14) 0.067(8) Uiso 1 1 d D . . . .
H85B H 0.1864(2) 0.9841(16) 0.0588(4) 0.073(9) Uiso 1 1 d D . . . .
O86 O 0.5780(6) 0.3735(6) 0.8855(4) 0.070(2) Uiso 0.25 1 d . . P . .

loop_
_atom_site_aniso_label
_atom_site_aniso_U_11
_atom_site_aniso_U_22
_atom_site_aniso_U_33
_atom_site_aniso_U_23
_atom_site_aniso_U_13
_atom_site_aniso_U_12
N1 0.0375(9) 0.0312(9) 0.0268(9) 0.0108(7) 0.0155(8) 0.0148(8)
C2 0.0262(10) 0.0276(10) 0.0311(11) 0.0095(8) 0.0130(8) 0.0117(8)
C3 0.0259(9) 0.0229(9) 0.0266(10) 0.0080(7) 0.0088(8) 0.0102(8)
C4 0.0276(10) 0.0224(9) 0.0227(10) 0.0072(7) 0.0086(8) 0.0076(8)
C5 0.0313(10) 0.0249(10) 0.0234(10) 0.0049(8) 0.0080(8) 0.0093(8)
C6 0.0377(11) 0.0307(10) 0.0225(10) 0.0046(8) 0.0082(9) 0.0132(9)
C7 0.0223(9) 0.0270(10) 0.0278(10) 0.0073(8) 0.0093(8) 0.0085(8)
O7 0.0268(7) 0.0327(8) 0.0355(8) 0.0118(6) 0.0068(6) -0.0009(6)
N8 0.0288(9) 0.0295(9) 0.0246(9) 0.0084(7) 0.0008(7) -0.0036(7)
C9 0.0469(13) 0.0372(12) 0.0304(12) 0.0125(9) -0.0045(10) -0.0101(10)
C10 0.0265(10) 0.0306(11) 0.0240(10) 0.0073(8) -0.0038(8) -0.0058(8)
C11 0.0279(10) 0.0379(11) 0.0219(10) 0.0042(8) 0.0055(8) 0.0000(9)
C12 0.0270(10) 0.0294(10) 0.0234(10) 0.0008(8) 0.0058(8) 0.0048(8)
C13 0.0219(9) 0.0260(10) 0.0209(9) 0.0046(7) 0.0017(7) 0.0026(8)
C14 0.0316(10) 0.0295(10) 0.0252(10) 0.0015(8) 0.0066(8) 0.0072(9)
C15 0.0358(11) 0.0261(10) 0.0306(11) 0.0029(8) -0.0003(9) 0.0058(9)
O16 0.0352(7) 0.0236(7) 0.0275(7) 0.0062(5) 0.0146(6) 0.0064(6)
C17 0.0260(10) 0.0253(10) 0.0265(10) 0.0015(8) 0.0055(8) 0.0069(8)
C18 0.0246(9) 0.0256(10) 0.0307(11) 0.0051(8) 0.0024(8) 0.0067(8)
O19 0.0226(6) 0.0332(7) 0.0262(7) 0.0094(6) 0.0052(5) 0.0046(6)
C20 0.0317(10) 0.0310(10) 0.0295(11) 0.0117(8) 0.0115(9) 0.0077(9)
C21 0.0320(11) 0.0328(11) 0.0375(12) 0.0028(9) 0.0134(9) 0.0070(9)
O22 0.0326(8) 0.0435(9) 0.0417(9) -0.0079(7) -0.0027(7) 0.0170(7)
C23 0.0279(11) 0.0428(13) 0.0451(13) 0.0003(10) -0.0024(10) 0.0076(10)
C24 0.0318(11) 0.0415(12) 0.0416(13) -0.0006(10) 0.0002(10) 0.0055(10)
O25 0.0328(7) 0.0338(8) 0.0314(8) 0.0000(6) 0.0028(6) 0.0065(6)
C26 0.0392(12) 0.0316(11) 0.0335(12) 0.0015(9) 0.0115(9) 0.0053(9)
C27 0.0355(11) 0.0375(12) 0.0366(12) 0.0091(9) 0.0140(10) 0.0075(10)
O28 0.0468(9) 0.0380(8) 0.0387(9) 0.0098(6) 0.0200(7) 0.0151(7)
C29 0.0248(10) 0.0336(11) 0.0266(10) 0.0026(8) 0.0035(8) 0.0047(9)
C30 0.0325(11) 0.0359(11) 0.0344(12) 0.0014(9) 0.0030(9) 0.0117(9)
C31 0.0295(10) 0.0329(11) 0.0373(12) 0.0093(9) -0.0009(9) 0.0059(9)
C32 0.0163(9) 0.0399(11) 0.0277(11) 0.0057(9) -0.0040(8) 0.0003(8)
C33 0.0253(10) 0.0384(12) 0.0335(12) -0.0033(9) 0.0043(9) 0.0048(9)
C34 0.0290(10) 0.0274(10) 0.0351(12) 0.0019(8) 0.0058(9) 0.0030(9)
C35 0.0251(10) 0.0566(14) 0.0347(12) 0.0123(10) 0.0011(9) 0.0042(10)
N36 0.0222(8) 0.0408(10) 0.0284(9) 0.0006(8) 0.0035(7) 0.0012(8)
C37 0.0346(11) 0.0291(10) 0.0210(10) 0.0073(8) 0.0023(9) 0.0036(9)
O37 0.0495(9) 0.0559(10) 0.0308(9) -0.0102(7) 0.0011(7) -0.0028(8)
N41 0.0301(9) 0.0457(10) 0.0282(9) 0.0068(8) 0.0140(7) 0.0121(8)
C42 0.0273(10) 0.0349(11) 0.0214(10) 0.0027(8) 0.0058(8) 0.0083(9)
C43 0.0212(9) 0.0269(9) 0.0178(9) -0.0020(7) 0.0039(7) 0.0028(8)
C44 0.0233(9) 0.0278(10) 0.0221(10) -0.0006(8) 0.0089(8) 0.0048(8)
C45 0.0239(9) 0.0283(10) 0.0235(10) -0.0030(8) 0.0062(8) 0.0069(8)
C46 0.0269(10) 0.0405(12) 0.0298(11) -0.0015(9) 0.0100(9) 0.0108(9)
C47 0.0249(9) 0.0295(10) 0.0172(9) -0.0014(8) 0.0040(8) 0.0069(8)
O47 0.0417(8) 0.0425(8) 0.0281(8) 0.0143(6) 0.0144(6) 0.0211(7)
N48 0.0272(8) 0.0325(9) 0.0265(9) 0.0070(7) 0.0107(7) 0.0151(7)
C49 0.0291(10) 0.0476(12) 0.0279(11) 0.0076(9) 0.0106(9) 0.0195(10)
C50 0.0273(10) 0.0276(10) 0.0266(10) 0.0067(8) 0.0102(8) 0.0128(8)
C51 0.0221(9) 0.0319(10) 0.0336(11) 0.0085(8) 0.0130(8) 0.0115(8)
C52 0.0204(9) 0.0282(10) 0.0326(11) 0.0017(8) 0.0056(8) 0.0083(8)
C53 0.0251(9) 0.0277(10) 0.0252(10) 0.0021(8) 0.0079(8) 0.0110(8)
C54 0.0206(9) 0.0386(11) 0.0307(11) 0.0014(9) 0.0104(8) 0.0065(9)
C55 0.0216(9) 0.0361(11) 0.0283(11) -0.0006(8) 0.0051(8) 0.0078(9)
O56 0.0241(7) 0.0487(8) 0.0239(7) -0.0019(6) 0.0044(6) 0.0126(6)
C57 0.0280(10) 0.0328(11) 0.0313(11) -0.0014(8) 0.0014(9) 0.0093(9)
C58 0.0445(12) 0.0378(12) 0.0292(11) -0.0080(9) -0.0011(10) 0.0159(10)
O59 0.0484(9) 0.0446(9) 0.0219(7) -0.0028(6) 0.0091(6) 0.0141(7)
C60 0.0746(17) 0.0598(16) 0.0258(12) -0.0029(11) 0.0138(12) 0.0308(14)
C61 0.0769(18) 0.0768(19) 0.0390(14) 0.0063(13) 0.0344(14) 0.0236(16)
O62 0.0346(13) 0.0464(12) 0.0385(12) 0.0035(8) 0.0129(10) 0.0112(9)
C63 0.0286(15) 0.066(2) 0.0333(16) 0.0146(14) 0.0093(13) 0.0023(15)
C64 0.0434(13) 0.0520(14) 0.0346(13) 0.0116(10) 0.0112(11) -0.0078(11)
O65 0.0485(9) 0.0397(9) 0.0420(9) 0.0147(7) 0.0207(7) 0.0061(7)
C66 0.0429(13) 0.0303(11) 0.0477(14) 0.0117(10) 0.0068(11) -0.0004(10)
C67 0.0371(11) 0.0269(10) 0.0387(12) 0.0057(9) 0.0016(10) 0.0006(9)
O68 0.0361(8) 0.0306(7) 0.0317(8) 0.0040(6) 0.0016(6) 0.0014(6)
C69 0.0401(11) 0.0208(9) 0.0282(11) 0.0044(8) 0.0036(9) 0.0103(9)
C70 0.0377(12) 0.0355(12) 0.0339(12) -0.0003(9) -0.0013(10) -0.0035(10)
C71 0.0461(13) 0.0386(12) 0.0264(11) -0.0002(9) -0.0025(10) 0.0020(10)
C72 0.0362(11) 0.0250(10) 0.0318(11) 0.0032(8) 0.0018(9) 0.0161(9)
C73 0.0294(11) 0.0407(12) 0.0368(12) 0.0044(9) 0.0016(9) 0.0125(10)
C74 0.0323(11) 0.0396(12) 0.0304(11) -0.0003(9) -0.0058(9) 0.0122(10)
C75 0.0409(12) 0.0359(11) 0.0359(12) 0.0044(9) 0.0060(10) 0.0225(10)
N76 0.0381(9) 0.0314(9) 0.0316(9) 0.0040(7) 0.0109(8) 0.0212(8)
C77 0.0232(9) 0.0269(10) 0.0319(11) -0.0030(8) 0.0073(8) 0.0067(8)
O77 0.0393(8) 0.0398(8) 0.0424(9) -0.0032(7) 0.0133(7) 0.0214(7)
O80 0.0419(8) 0.0331(8) 0.0382(8) 0.0112(6) 0.0235(7) 0.0173(7)
O81 0.0411(9) 0.0408(9) 0.0415(9) 0.0029(7) 0.0161(7) 0.0092(7)
O82 0.0404(9) 0.0643(11) 0.0401(10) 0.0031(8) 0.0134(8) 0.0082(8)
O83 0.0389(10) 0.0679(12) 0.0687(12) 0.0263(10) 0.0068(9) 0.0089(9)
O84 0.0492(9) 0.0542(10) 0.0335(9) -0.0028(8) 0.0058(7) 0.0124(8)
O85 0.0335(8) 0.0673(11) 0.0282(9) 0.0081(7) 0.0099(7) 0.0080(8)

loop_
_atom_type_symbol
_atom_type_description
_atom_type_scat_dispersion_real
_atom_type_scat_dispersion_imag
_atom_type_scat_source
C C 0.0033 0.0016 'International Tables Vol C Tables 4.2.6.8 and 6.1.1.4'
H H 0.0000 0.0000 'International Tables Vol C Tables 4.2.6.8 and 6.1.1.4'
N N 0.0061 0.0033 'International Tables Vol C Tables 4.2.6.8 and 6.1.1.4'
O O 0.0106 0.0060 'International Tables Vol C Tables 4.2.6.8 and 6.1.1.4'

loop_
_geom_angle_atom_site_label_1
_geom_angle_atom_site_label_2
_geom_angle_atom_site_label_3
_geom_angle
C2 N1 C6 117.49(16)
N1 C2 C3 123.78(17)
C4 C3 C2 118.09(17)
C4 C3 C7 123.14(16)
C2 C3 C7 118.73(16)
C3 C4 C5 118.90(17)
C4 C5 C6 118.55(17)
C4 C5 C37 122.59(16)
C6 C5 C37 118.80(17)
N1 C6 C5 123.15(18)
O7 C7 N8 122.34(17)
O7 C7 C3 120.88(16)
N8 C7 C3 116.77(16)
C7 N8 C9 120.19(16)
N8 C9 C10 111.09(16)
C11 C10 C15 117.88(18)
C11 C10 C9 121.25(19)
C15 C10 C9 120.86(18)
C12 C11 C10 121.86(18)
C11 C12 C13 119.32(17)
O16 C13 C14 115.78(15)
O16 C13 C12 124.50(16)
C14 C13 C12 119.72(17)
C15 C14 C13 119.91(17)
C14 C15 C10 121.27(18)
C13 O16 C17 117.48(13)
O16 C17 C18 107.90(14)
O19 C18 C17 108.65(14)
C20 O19 C18 113.16(13)
O19 C20 C21 107.95(15)
O22 C21 C20 108.35(16)
C23 O22 C21 114.58(15)
O22 C23 C24 106.17(16)
O25 C24 C23 108.75(16)
C24 O25 C26 111.64(15)
O25 C26 C27 106.95(16)
O28 C27 C26 110.73(17)
C29 O28 C27 118.87(15)
C30 C29 O28 114.63(17)
C30 C29 C34 120.02(19)
O28 C29 C34 125.32(18)
C31 C30 C29 119.91(18)
C30 C31 C32 121.58(19)
C33 C32 C31 117.93(19)
C33 C32 C35 121.84(19)
C31 C32 C35 120.21(19)
C32 C33 C34 121.34(18)
C29 C34 C33 119.17(18)
N36 C35 C32 113.93(16)
C37 N36 C35 122.24(16)
O37 C37 N36 123.33(18)
O37 C37 C5 121.31(17)
N36 C37 C5 115.36(16)
C46 N41 C42 116.80(16)
N41 C42 C43 124.38(18)
C44 C43 C42 117.48(16)
C44 C43 C47 124.56(16)
C42 C43 C47 117.86(16)
C45 C44 C43 119.33(17)
C44 C45 C46 118.05(17)
C44 C45 C77 124.44(17)
C46 C45 C77 117.43(16)
N41 C46 C45 123.95(17)
O47 C47 N48 122.81(16)
O47 C47 C43 119.80(16)
N48 C47 C43 117.37(16)
C47 N48 C49 122.94(15)
N48 C49 C50 111.67(15)
C51 C50 C55 117.87(17)
C51 C50 C49 121.53(16)
C55 C50 C49 120.59(17)
C50 C51 C52 121.76(16)
C53 C52 C51 119.39(17)
O56 C53 C54 115.94(15)
O56 C53 C52 124.16(16)
C54 C53 C52 119.90(17)
C53 C54 C55 119.95(16)
C54 C55 C50 121.12(17)
C53 O56 C57 116.45(13)
O56 C57 C58 108.85(16)
O59 C58 C57 110.58(15)
C58 O59 C60 110.54(16)
O59 C60 C61 111.20(19)
O62' C61 C60 124.6(5)
O62 C61 C60 108.9(2)
C63 O62 C61 110.3(2)
O62 C63 C64 110.1(2)
C61 O62' C63' 104.7(10)
O62' C63' C64 115.0(12)
O65 C64 C63 110.37(19)
O65 C64 C63' 109.7(7)
C66 O65 C64 113.56(16)
O65 C66 C67 108.54(17)
O68 C67 C66 108.36(17)
C69 O68 C67 117.08(15)
C70 C69 O68 124.14(18)
C70 C69 C74 119.71(19)
O68 C69 C74 116.15(17)
C69 C70 C71 119.5(2)
C72 C71 C70 122.10(19)
C71 C72 C73 117.39(19)
C71 C72 C75 120.42(18)
C73 C72 C75 122.13(18)
C72 C73 C74 121.61(19)
C69 C74 C73 119.64(19)
N76 C75 C72 112.18(15)
C77 N76 C75 120.97(15)
O77 C77 N76 123.36(17)
O77 C77 C45 120.32(17)
N76 C77 C45 116.30(15)

loop_
_geom_bond_atom_site_label_1
_geom_bond_atom_site_label_2
_geom_bond_distance
N1 C2 1.333(2)
N1 C6 1.337(2)
C2 C3 1.392(2)
C3 C4 1.387(2)
C3 C7 1.490(3)
C4 C5 1.389(2)
C5 C6 1.392(2)
C5 C37 1.495(3)
C7 O7 1.239(2)
C7 N8 1.331(2)
N8 C9 1.464(2)
C9 C10 1.505(3)
C10 C11 1.388(3)
C10 C15 1.390(3)
C11 C12 1.386(3)
C12 C13 1.390(2)
C13 O16 1.371(2)
C13 C14 1.390(2)
C14 C15 1.386(3)
O16 C17 1.430(2)
C17 C18 1.501(2)
C18 O19 1.430(2)
O19 C20 1.429(2)
C20 C21 1.498(3)
C21 O22 1.418(2)
O22 C23 1.415(2)
C23 C24 1.502(3)
C24 O25 1.425(2)
O25 C26 1.432(2)
C26 C27 1.508(3)
C27 O28 1.425(2)
O28 C29 1.383(2)
C29 C30 1.378(3)
C29 C34 1.385(3)
C30 C31 1.377(3)
C31 C32 1.385(3)
C32 C33 1.383(3)
C32 C35 1.511(3)
C33 C34 1.395(3)
C35 N36 1.457(2)
N36 C37 1.334(2)
C37 O37 1.227(2)
N41 C46 1.333(2)
N41 C42 1.338(2)
C42 C43 1.391(2)
C43 C44 1.390(2)
C43 C47 1.505(2)
C44 C45 1.390(2)
C45 C46 1.390(3)
C45 C77 1.498(3)
C47 O47 1.240(2)
C47 N48 1.325(2)
N48 C49 1.463(2)
C49 C50 1.507(3)
C50 C51 1.384(3)
C50 C55 1.391(2)
C51 C52 1.387(3)
C52 C53 1.387(2)
C53 O56 1.377(2)
C53 C54 1.380(3)
C54 C55 1.388(3)
O56 C57 1.424(2)
C57 C58 1.499(3)
C58 O59 1.419(2)
O59 C60 1.427(2)
C60 C61 1.471(3)
C61 O62' 1.310(7)
C61 O62 1.462(3)
O62 C63 1.407(4)
C63 C64 1.450(3)
O62' C63' 1.50(2)
C63' C64 1.544(11)
C64 O65 1.426(2)
O65 C66 1.423(2)
C66 C67 1.491(3)
C67 O68 1.429(2)
O68 C69 1.378(2)
C69 C70 1.378(3)
C69 C74 1.382(3)
C70 C71 1.381(3)
C71 C72 1.378(3)
C72 C73 1.383(3)
C72 C75 1.503(3)
C73 C74 1.384(3)
C75 N76 1.459(2)
N76 C77 1.330(2)
C77 O77 1.234(2)

loop_
_geom_hbond_atom_site_label_D
_geom_hbond_atom_site_label_H
_geom_hbond_atom_site_label_A
_geom_hbond_distance_DH
_geom_hbond_distance_HA
_geom_hbond_distance_DA
_geom_hbond_angle_DHA
_geom_hbond_site_symmetry_A
_geom_hbond_publ_flag
N8 H8 O65 0.9000(1) 2.196(2) 3.093(2) 175.2(15) . yes
N36 H36 O59 0.9000(1) 2.292(2) 3.190(2) 176.0(11) . yes
N48 H48 O81 0.9000(1) 2.017(3) 2.870(2) 157.7(8) . yes
N76 H76 O80 0.9000(1) 1.9024(19) 2.7967(18) 172.1(5) . yes
O80 H80A N1 0.9000(1) 1.887(3) 2.7678(19) 165.7(11) . yes
O80 H80B O7 0.9000(1) 1.937(3) 2.8262(18) 169.3(11) 2_776 yes
O81 H81A O82 0.9000(1) 1.805(2) 2.7016(19) 173.8(16) . yes
O81 H81B O25 0.9000(1) 2.002(5) 2.8833(18) 166.1(17) 2_666 yes
O82 H82A O37 0.9000(1) 1.875(2) 2.775(2) 179(2) . yes
O82 H82B O83 0.9000(1) 1.940(3) 2.833(2) 171.2(10) . yes
O83 H83A O77 0.9000(1) 1.996(4) 2.877(2) 165.7(13) 1_455 yes
O83 H83B O84 0.9000(1) 1.873(2) 2.771(2) 174.6(9) . yes
O84 H84A O19 0.9000(1) 1.945(2) 2.8378(18) 170.9(10) 2_666 yes
O84 H84B O85 0.9000(1) 1.893(2) 2.791(2) 175.3(5) . yes
O85 H85A O47 0.9000(1) 1.885(3) 2.7782(18) 171.7(17) 2_675 yes
O85 H85B N41 0.9000(1) 2.015(3) 2.909(2) 172.2(19) 1_455 yes

loop_
_geom_torsion_atom_site_label_1
_geom_torsion_atom_site_label_2
_geom_torsion_atom_site_label_3
_geom_torsion_atom_site_label_4
_geom_torsion
C6 N1 C2 C3 0.7(3)
N1 C2 C3 C4 -1.6(3)
N1 C2 C3 C7 -179.39(16)
C2 C3 C4 C5 0.7(2)
C7 C3 C4 C5 178.38(16)
C3 C4 C5 C6 1.0(2)
C3 C4 C5 C37 -176.30(16)
C2 N1 C6 C5 1.2(3)
C4 C5 C6 N1 -2.0(3)
C37 C5 C6 N1 175.35(16)
C4 C3 C7 O7 -142.45(18)
C2 C3 C7 O7 35.2(2)
C4 C3 C7 N8 37.9(2)
C2 C3 C7 N8 -144.45(17)
O7 C7 N8 C9 1.4(3)
C3 C7 N8 C9 -178.94(17)
C7 N8 C9 C10 -176.43(17)
N8 C9 C10 C11 64.4(2)
N8 C9 C10 C15 -115.2(2)
C15 C10 C11 C12 1.5(3)
C9 C10 C11 C12 -178.11(17)
C10 C11 C12 C13 -0.4(3)
C11 C12 C13 O16 178.82(16)
C11 C12 C13 C14 -1.3(3)
O16 C13 C14 C15 -178.24(16)
C12 C13 C14 C15 1.9(3)
C13 C14 C15 C10 -0.8(3)
C11 C10 C15 C14 -0.9(3)
C9 C10 C15 C14 178.70(18)
C14 C13 O16 C17 -178.33(15)
C12 C13 O16 C17 1.6(2)
C13 O16 C17 C18 -178.07(14)
O16 C17 C18 O19 76.03(17)
C17 C18 O19 C20 -172.91(14)
C18 O19 C20 C21 -177.31(15)
O19 C20 C21 O22 -67.30(19)
C20 C21 O22 C23 155.05(17)
C21 O22 C23 C24 -159.59(17)
O22 C23 C24 O25 174.39(16)
C23 C24 O25 C26 -174.80(16)
C24 O25 C26 C27 -170.93(16)
O25 C26 C27 O28 -173.72(15)
C26 C27 O28 C29 79.5(2)
C27 O28 C29 C30 -175.18(17)
C27 O28 C29 C34 6.7(3)
O28 C29 C30 C31 -177.05(17)
C34 C29 C30 C31 1.2(3)
C29 C30 C31 C32 1.0(3)
C30 C31 C32 C33 -2.4(3)
C30 C31 C32 C35 176.19(18)
C31 C32 C33 C34 1.6(3)
C35 C32 C33 C34 -176.91(17)
C30 C29 C34 C33 -1.9(3)
O28 C29 C34 C33 176.14(17)
C32 C33 C34 C29 0.4(3)
C33 C32 C35 N36 -73.5(2)
C31 C32 C35 N36 108.0(2)
C32 C35 N36 C37 130.5(2)
C35 N36 C37 O37 -6.6(3)
C35 N36 C37 C5 173.22(17)
C4 C5 C37 O37 -141.99(19)
C6 C5 C37 O37 40.7(3)
C4 C5 C37 N36 38.2(2)
C6 C5 C37 N36 -139.04(18)
C46 N41 C42 C43 0.3(3)
N41 C42 C43 C44 0.6(3)
N41 C42 C43 C47 176.97(17)
C42 C43 C44 C45 -0.6(3)
C47 C43 C44 C45 -176.68(16)
C43 C44 C45 C46 -0.3(3)
C43 C44 C45 C77 176.23(16)
C42 N41 C46 C45 -1.3(3)
C44 C45 C46 N41 1.3(3)
C77 C45 C46 N41 -175.46(17)
C44 C43 C47 O47 173.03(17)
C42 C43 C47 O47 -3.1(2)
C44 C43 C47 N48 -5.2(3)
C42 C43 C47 N48 178.73(16)
O47 C47 N48 C49 -2.6(3)
C43 C47 N48 C49 175.56(16)
C47 N48 C49 C50 -133.48(18)
N48 C49 C50 C51 42.9(2)
N48 C49 C50 C55 -138.28(18)
C55 C50 C51 C52 0.3(3)
C49 C50 C51 C52 179.10(17)
C50 C51 C52 C53 0.0(3)
C51 C52 C53 O56 179.55(16)
C51 C52 C53 C54 -0.6(3)
O56 C53 C54 C55 -179.22(16)
C52 C53 C54 C55 0.9(3)
C53 C54 C55 C50 -0.7(3)
C51 C50 C55 C54 0.0(3)
C49 C50 C55 C54 -178.80(17)
C54 C53 O56 C57 171.85(16)
C52 C53 O56 C57 -8.3(3)
C53 O56 C57 C58 -174.64(15)
O56 C57 C58 O59 63.6(2)
C57 C58 O59 C60 167.02(16)
C58 O59 C60 C61 174.06(19)
O59 C60 C61 O62' 36.3(8)
O59 C60 C61 O62 73.7(3)
C60 C61 O62 C63 -173.4(2)
C61 O62 C63 C64 -178.3(2)
C60 C61 O62' C63' 113.1(10)
C61 O62' C63' C64 -178.1(11)
O62 C63 C64 O65 -53.1(3)
O62' C63' C64 O65 50.6(17)
C63 C64 O65 C66 -150.8(2)
C63' C64 O65 C66 178.3(9)
C64 O65 C66 C67 173.40(17)
O65 C66 C67 O68 72.8(2)
C66 C67 O68 C69 178.56(16)
C67 O68 C69 C70 5.8(3)
C67 O68 C69 C74 -174.03(16)
O68 C69 C70 C71 -179.08(18)
C74 C69 C70 C71 0.7(3)
C69 C70 C71 C72 0.4(3)
C70 C71 C72 C73 -1.4(3)
C70 C71 C72 C75 175.78(18)
C71 C72 C73 C74 1.3(3)
C75 C72 C73 C74 -175.83(18)
C70 C69 C74 C73 -0.8(3)
O68 C69 C74 C73 179.00(17)
C72 C73 C74 C69 -0.2(3)
C71 C72 C75 N76 58.5(2)
C73 C72 C75 N76 -124.45(19)
C72 C75 N76 C77 -159.57(17)
C75 N76 C77 O77 1.8(3)
C75 N76 C77 C45 -176.43(16)
C44 C45 C77 O77 153.56(18)
C46 C45 C77 O77 -29.9(3)
C44 C45 C77 N76 -28.2(3)
C46 C45 C77 N76 148.38(17)
